data_9004783
loop_
_publ_author_name
'Peterson, R. C.'

_publ_section_title
;
 The relatinship between Cu content and distortion in the atomic structure
 of melanterite from the Richmond mine, Iron Mountain, California
 Sample: 91rs209c
;
_journal_name_full 'The Canadian Mineralogist'
_journal_page_first 937
_journal_page_last 949
_journal_paper_doi 10.2113/gscanmin.41.4.937
_journal_volume 41
_journal_year 2003
_chemical_compound_source 'Richmond mine, Iron Mountain, California'
_chemical_formula_sum 'Cu0.079 Fe0.688 H28 O22 S2 Zn1.232'
_chemical_name_mineral Melanterite
_space_group_IT_number 14
_symmetry_space_group_name_Hall '-P 2ybc'
_symmetry_space_group_name_H-M 'P 1 21/c 1'
_cell_angle_alpha 90
_cell_angle_beta 105.58
_cell_angle_gamma 90
_cell_formula_units_Z 2
_cell_length_a 14.066
_cell_length_b 6.506
_cell_length_c 10.938
_cell_volume 964.194
_database_code_amcsd 0005876
_exptl_crystal_density_diffrn 1.958
_cod_original_formula_sum 'Fe.688 Zn1.232 Cu.079 S2 O22 H28'
_cod_database_code 9004783

loop_
_space_group_symop_operation_xyz
x,y,z
x,1/2-y,1/2+z
-x,1/2+y,1/2-z
-x,-y,-z

loop_
_atom_site_label
_atom_site_fract_x
_atom_site_fract_y
_atom_site_fract_z
_atom_site_occupancy
_atom_site_U_iso_or_equiv
_atom_site_type_symbol
_atom_site_attached_hydrogens
Fe1 0.00000 0.00000 0.00000 0.68840 ? Fe 0
Zn1 0.00000 0.00000 0.00000 0.31160 ? Zn 0
Cu2 0.50000 0.00000 0.50000 0.07940 ? Cu 0
Zn2 0.50000 0.00000 0.50000 0.92060 ? Zn 0
S 0.77270 -0.02840 0.32360 1.00000 0.02792 S 0
O1 0.79560 -0.02800 0.46500 1.00000 0.03756 O 0
O2 0.86050 0.04180 0.28550 1.00000 0.04304 O 0
O3 0.69000 0.11210 0.27200 1.00000 0.04204 O 0
O4 0.74640 -0.23860 0.27480 1.00000 0.04068 O 0
Wat5 -0.11120 -0.11860 0.07010 1.00000 0.06404 O 2
Wat6 0.09960 -0.04230 0.18030 1.00000 0.04430 O 2
Wat7 -0.02970 0.29330 0.06760 1.00000 0.04060 O 2
Wat8 0.51990 -0.04650 0.32100 1.00000 0.04003 O 2
Wat9 0.43190 0.28190 0.44160 1.00000 0.04287 O 2
Wat10 0.35460 -0.14250 0.44130 1.00000 0.04141 O 2
Wat11 0.36410 0.00520 0.11630 1.00000 0.04235 O 2

loop_
_cod_changelog_entry_id
_cod_changelog_entry_author
_cod_changelog_entry_date
_cod_changelog_entry_text
1
;cod-tools version 3.8.0
Id: cif_guess_AMCSD_atom_types 9581 2023-05-17 12:35:41Z saulius
;
2023-05-23T09:16:10+03:00
;Derived atom types and hydrogen counts
from atom names that follow the AMCSD naming convention
(Wat == water, O-H == hydroxyl).
;

loop_
_cod_related_entry_id
_cod_related_entry_database
_cod_related_entry_code
1 AMCSD 0005876
